data_8105867
loop_
_publ_author_name
'Chen, Lianqing'
'Wei, Xiaoshan'

_publ_section_title
;
 The synthysis and crystal structure of cyclohexyl
 5-amino-1-(2,6-dichloro-4-(trifluoromethyl)phenyl)-4-((trifluoromethyl)sulfinyl)-1H-pyrazole-3-carboxylate,
 C18H15N3Cl2F6O3S
;
_journal_issue 4
_journal_name_full 'Zeitschrift f\"ur Kristallographie - New Crystal Structures'
_journal_page_first 839
_journal_page_last 841
_journal_paper_doi 10.1515/ncrs-2019-0148
_journal_volume 234
_journal_year 2019
_chemical_formula_moiety 'C18 H15 Cl2 F6 N3 O3 S'
_chemical_formula_sum 'C18 H15 Cl2 F6 N3 O3 S'
_chemical_formula_weight 538.29
_chemical_name_systematic
;
5-amino-1-(2,6-dichloro-4-trifluoromethyl-phenyl)-4-trifluoromethanesulfinyl-
1<i>H</i>-pyrazole-3-carboxylic acid cyclohexyl ester
;
_space_group_crystal_system monoclinic
_space_group_IT_number 14
_space_group_name_Hall '-P 2yn'
_space_group_name_H-M_alt 'P 1 21/n 1'
_atom_sites_solution_hydrogens mixed
_audit_creation_method SHELXL-2018/3
_cell_angle_alpha 90
_cell_angle_beta 98.328(2)
_cell_angle_gamma 90
_cell_formula_units_Z 4
_cell_length_a 5.6682(7)
_cell_length_b 31.130(4)
_cell_length_c 12.2829(16)
_cell_measurement_reflns_used 2487
_cell_measurement_temperature 173
_cell_measurement_theta_max 24.677
_cell_measurement_theta_min 2.581
_cell_volume 2144.5(5)
_computing_cell_refinement 'SAINT v8.34A (Bruker, 2013)'
_computing_data_reduction 'SAINT v8.34A (Bruker, 2013)'
_computing_molecular_graphics 'Olex2 (Dolomanov et al., 2009)'
_computing_publication_material 'Olex2 (Dolomanov et al., 2009)'
_computing_structure_refinement 'ShelXL (Sheldrick, 2015)'
_computing_structure_solution 'ShelXT (Sheldrick, 2015)'
_diffrn_ambient_temperature 173.0
_diffrn_measured_fraction_theta_full 0.999
_diffrn_measured_fraction_theta_max 0.979
_diffrn_measurement_device_type 'CCD Area Detector'
_diffrn_radiation_type MoK\a
_diffrn_radiation_wavelength 0.71073
_diffrn_reflns_av_R_equivalents 0.0420
_diffrn_reflns_av_unetI/netI 0.0602
_diffrn_reflns_Laue_measured_fraction_full 0.999
_diffrn_reflns_Laue_measured_fraction_max 0.979
_diffrn_reflns_limit_h_max 7
_diffrn_reflns_limit_h_min -6
_diffrn_reflns_limit_k_max 40
_diffrn_reflns_limit_k_min -38
_diffrn_reflns_limit_l_max 12
_diffrn_reflns_limit_l_min -15
_diffrn_reflns_number 12742
_diffrn_reflns_point_group_measured_fraction_full 0.999
_diffrn_reflns_point_group_measured_fraction_max 0.979
_diffrn_reflns_theta_full 25.242
_diffrn_reflns_theta_max 27.598
_diffrn_reflns_theta_min 1.799
_exptl_absorpt_coefficient_mu 0.479
_exptl_absorpt_correction_type none
_exptl_crystal_colour colourless
_exptl_crystal_colour_primary colourless
_exptl_crystal_density_diffrn 1.667
_exptl_crystal_description block
_exptl_crystal_F_000 1088
_exptl_crystal_size_max 0.13
_exptl_crystal_size_mid 0.1
_exptl_crystal_size_min 0.08
_refine_diff_density_max 0.556
_refine_diff_density_min -0.472
_refine_diff_density_rms 0.073
_refine_ls_abs_structure_details
;
 Classical Flack method preferred over Parsons because s.u. lower.
;
_refine_ls_extinction_coef .
_refine_ls_extinction_method none
_refine_ls_goodness_of_fit_ref 1.025
_refine_ls_hydrogen_treatment constr
_refine_ls_matrix_type full
_refine_ls_number_parameters 326
_refine_ls_number_reflns 4881
_refine_ls_number_restraints 78
_refine_ls_restrained_S_all 1.034
_refine_ls_R_factor_all 0.0820
_refine_ls_R_factor_gt 0.0535
_refine_ls_shift/su_max 0.000
_refine_ls_shift/su_mean 0.000
_refine_ls_structure_factor_coef Fsqd
_refine_ls_weighting_details 'w=1/[\s^2^(Fo^2^)+(0.0321P)^2^+2.9396P] where P=(Fo^2^+2Fc^2^)/3'
_refine_ls_weighting_scheme calc
_refine_ls_wR_factor_gt 0.1030
_refine_ls_wR_factor_ref 0.1133
_reflns_Friedel_coverage 0.000
_reflns_Friedel_fraction_full .
_reflns_Friedel_fraction_max .
_reflns_number_gt 3550
_reflns_number_total 4881
_reflns_threshold_expression 'I > 2\s(I)'
_cod_data_source_file suppl_ncrs-2019-0148_suppl.cif
_cod_data_source_block exp_1115
_cod_database_code 8105867
_shelx_space_group_comment
;
The symmetry employed for this shelxl refinement is uniquely defined
by the following loop, which should always be used as a source of
symmetry information in preference to the above space-group names.
They are only intended as comments.
;
_shelx_estimated_absorpt_t_max 0.963
_shelx_estimated_absorpt_t_min 0.940
_olex2_refinement_description
;
#==============================================================================
# In the abstract of the paper_refine_ls_wR_factor_ref and 
# _refine_ls_wR_factor_gt will be given. 
#==============================================================================
1. Fixed Uiso
 At 1.2 times of:
  All C(H) groups, All C(H,H) groups, All N(H,H) groups
2. Uiso/Uaniso restraints and constraints
Uanis(F4) \\sim Ueq, Uanis(F5) \\sim Ueq, Uanis(F6) \\sim Ueq, Uanis(C17) \\sim
Ueq, Uanis(F6A) \\sim Ueq, Uanis(F4A) \\sim Ueq, Uanis(F5A) \\sim Ueq: with
sigma of 0.01 and sigma for terminal atoms of 0.02
3. Rigid body (RIGU) restrains
 F4, F5, F6, C17, F6A, F4A, F5A
 with sigma for 1-2 distances of 0.004 and sigma for 1-3 distances of 0.004
4. Others
 Sof(F6A)=Sof(F4A)=Sof(F5A)=1-FVAR(1)
 Sof(F4)=Sof(F5)=Sof(F6)=FVAR(1)
5.a Riding coordinates:
 N3(H3A,H3B)
5.b Ternary CH refined with riding coordinates:
 C8(H8)
5.c Secondary CH2 refined with riding coordinates:
 C9(H9A,H9B), C10(H10A,H10B), C11(H11A,H11B), C12(H12A,H12B), C13(H13A,H13B)
5.d Aromatic/amide H refined with riding coordinates:
 C15(H15), C18(H18)
;

loop_
_space_group_symop_operation_xyz
'x, y, z'
'-x+1/2, y+1/2, -z+1/2'
'-x, -y, -z'
'x-1/2, -y-1/2, z-1/2'

loop_
_atom_site_label
_atom_site_type_symbol
_atom_site_fract_x
_atom_site_fract_y
_atom_site_fract_z
_atom_site_U_iso_or_equiv
_atom_site_adp_type
_atom_site_occupancy
_atom_site_site_symmetry_order
_atom_site_calc_flag
_atom_site_refinement_flags_posn
_atom_site_refinement_flags_adp
_atom_site_refinement_flags_occupancy
_atom_site_disorder_assembly
_atom_site_disorder_group
Cl1 Cl 0.18202(14) 0.19273(3) 0.64316(6) 0.0313(2) Uani 1 1 d . . . . .
Cl2 Cl 0.84484(14) 0.22254(3) 0.38067(7) 0.0313(2) Uani 1 1 d . . . . .
S1 S 0.61958(13) 0.36151(2) 0.64006(6) 0.02034(17) Uani 1 1 d . . . . .
F1 F 1.0614(3) 0.33309(6) 0.64888(16) 0.0382(5) Uani 1 1 d . . . . .
F2 F 0.9362(3) 0.36871(7) 0.50270(16) 0.0461(5) Uani 1 1 d . . . . .
F3 F 1.0286(4) 0.40138(7) 0.6569(2) 0.0543(6) Uani 1 1 d . . . . .
F4 F 0.510(3) 0.0451(4) 0.5346(11) 0.074(3) Uani 0.73(3) 1 d . U P A 1
F5 F 0.8119(17) 0.0568(2) 0.4524(8) 0.065(2) Uani 0.73(3) 1 d . U P A 1
F6 F 0.465(3) 0.05585(19) 0.3623(6) 0.098(4) Uani 0.73(3) 1 d . U P A 1
O1 O 0.6526(4) 0.34991(7) 0.75781(16) 0.0297(5) Uani 1 1 d . . . . .
O2 O 0.4073(4) 0.38274(6) 0.40977(16) 0.0248(5) Uani 1 1 d . . . . .
O3 O 0.2380(4) 0.33638(6) 0.28040(16) 0.0266(5) Uani 1 1 d . . . . .
N1 N 0.4832(4) 0.24747(7) 0.51708(17) 0.0166(5) Uani 1 1 d . . . . .
N2 N 0.3834(4) 0.27019(7) 0.42658(18) 0.0185(5) Uani 1 1 d . . . . .
N3 N 0.7045(4) 0.25739(8) 0.69439(18) 0.0216(5) Uani 1 1 d . . . . .
H3A H 0.715436 0.230051 0.704293 0.026 Uiso 1 1 d R . . . .
H3B H 0.768526 0.274641 0.744994 0.026 Uiso 1 1 d R . . . .
C1 C 0.3760(5) 0.17380(9) 0.5587(2) 0.0206(6) Uani 1 1 d . . . . .
C2 C 0.5093(5) 0.20246(8) 0.5064(2) 0.0160(6) Uani 1 1 d . . . . .
C3 C 0.4209(5) 0.31064(9) 0.4548(2) 0.0165(6) Uani 1 1 d . . . . .
C4 C 0.5477(5) 0.31509(8) 0.5628(2) 0.0179(6) Uani 1 1 d . . . . .
C5 C 0.9276(5) 0.36590(11) 0.6095(3) 0.0297(7) Uani 1 1 d . . . . .
C6 C 0.5881(5) 0.27311(9) 0.6006(2) 0.0171(6) Uani 1 1 d . . . . .
C7 C 0.3420(5) 0.34381(9) 0.3711(2) 0.0195(6) Uani 1 1 d . . . . .
C8 C 0.3675(6) 0.41964(10) 0.3361(2) 0.0306(8) Uani 1 1 d . . . . .
H8 H 0.233947 0.413500 0.275516 0.037 Uiso 1 1 calc R . . . .
C9 C 0.3036(6) 0.45674(10) 0.4040(3) 0.0376(8) Uani 1 1 d . . . . .
H9A H 0.425538 0.459858 0.469866 0.045 Uiso 1 1 calc R . . . .
H9B H 0.148215 0.451108 0.429025 0.045 Uiso 1 1 calc R . . . .
C10 C 0.2886(8) 0.49820(12) 0.3374(4) 0.0546(11) Uani 1 1 d . . . . .
H10A H 0.154452 0.496196 0.276321 0.066 Uiso 1 1 calc R . . . .
H10B H 0.256103 0.522493 0.385104 0.066 Uiso 1 1 calc R . . . .
C11 C 0.5163(8) 0.50680(11) 0.2911(3) 0.0482(10) Uani 1 1 d . . . . .
H11A H 0.647287 0.512030 0.352229 0.058 Uiso 1 1 calc R . . . .
H11B H 0.496772 0.532969 0.244871 0.058 Uiso 1 1 calc R . . . .
C12 C 0.5812(9) 0.46943(13) 0.2228(3) 0.0592(12) Uani 1 1 d . . . . .
H12A H 0.737044 0.475087 0.198186 0.071 Uiso 1 1 calc R . . . .
H12B H 0.459988 0.466422 0.156659 0.071 Uiso 1 1 calc R . . . .
C13 C 0.5955(7) 0.42782(11) 0.2887(3) 0.0455(10) Uani 1 1 d . . . . .
H13A H 0.625352 0.403548 0.240488 0.055 Uiso 1 1 calc R . . . .
H13B H 0.730778 0.429467 0.349377 0.055 Uiso 1 1 calc R . . . .
C14 C 0.6715(5) 0.18680(9) 0.4409(2) 0.0196(6) Uani 1 1 d . . . . .
C15 C 0.6964(6) 0.14327(9) 0.4250(2) 0.0262(7) Uani 1 1 d . . . . .
H15 H 0.806576 0.132674 0.380061 0.031 Uiso 1 1 calc R . . . .
C16 C 0.5564(6) 0.11536(9) 0.4762(2) 0.0281(7) Uani 1 1 d . . . . .
C17 C 0.5739(9) 0.06817(12) 0.4567(3) 0.0488(10) Uani 1 1 d . U . . .
C18 C 0.3985(6) 0.13011(9) 0.5430(2) 0.0264(7) Uani 1 1 d . . . . .
H18 H 0.305772 0.110405 0.577984 0.032 Uiso 1 1 calc R . . . .
F6A F 0.714(6) 0.0550(6) 0.405(3) 0.081(6) Uani 0.27(3) 1 d . U P A 2
F4A F 0.341(4) 0.0544(6) 0.402(3) 0.082(6) Uani 0.27(3) 1 d . U P A 2
F5A F 0.561(7) 0.0451(11) 0.549(2) 0.050(5) Uani 0.27(3) 1 d . U P A 2

loop_
_atom_site_aniso_label
_atom_site_aniso_U_11
_atom_site_aniso_U_22
_atom_site_aniso_U_33
_atom_site_aniso_U_23
_atom_site_aniso_U_13
_atom_site_aniso_U_12
Cl1 0.0280(4) 0.0416(5) 0.0264(4) 0.0042(3) 0.0113(3) -0.0005(3)
Cl2 0.0304(4) 0.0341(4) 0.0324(4) 0.0042(3) 0.0150(3) -0.0011(3)
S1 0.0197(4) 0.0214(4) 0.0196(3) -0.0040(3) 0.0015(3) -0.0013(3)
F1 0.0223(10) 0.0462(12) 0.0454(12) 0.0045(10) 0.0021(8) 0.0078(9)
F2 0.0341(11) 0.0695(15) 0.0372(11) 0.0116(11) 0.0135(9) -0.0036(10)
F3 0.0388(12) 0.0428(12) 0.0795(17) -0.0137(12) 0.0022(11) -0.0207(10)
F4 0.117(8) 0.021(3) 0.091(6) 0.010(4) 0.040(5) -0.004(4)
F5 0.101(4) 0.028(2) 0.072(4) -0.001(2) 0.029(3) 0.024(3)
F6 0.183(10) 0.031(2) 0.061(3) -0.022(2) -0.051(4) 0.003(4)
O1 0.0350(13) 0.0330(12) 0.0205(11) -0.0033(9) 0.0018(9) -0.0056(10)
O2 0.0365(12) 0.0152(10) 0.0196(10) 0.0036(8) -0.0069(9) -0.0011(9)
O3 0.0354(12) 0.0237(11) 0.0174(11) 0.0010(9) -0.0078(9) -0.0021(9)
N1 0.0205(12) 0.0163(11) 0.0119(11) 0.0018(9) -0.0017(9) 0.0009(9)
N2 0.0200(12) 0.0198(12) 0.0144(11) 0.0028(10) -0.0019(9) 0.0018(10)
N3 0.0271(13) 0.0198(12) 0.0156(12) -0.0003(10) -0.0045(10) 0.0024(10)
C1 0.0211(15) 0.0228(15) 0.0172(14) 0.0014(12) 0.0003(11) -0.0012(12)
C2 0.0185(14) 0.0141(13) 0.0139(13) 0.0002(11) -0.0031(11) -0.0011(11)
C3 0.0151(13) 0.0181(14) 0.0154(13) -0.0009(11) -0.0009(10) 0.0002(11)
C4 0.0198(14) 0.0161(14) 0.0171(14) -0.0033(11) 0.0008(11) -0.0003(11)
C5 0.0256(17) 0.0323(18) 0.0319(17) 0.0053(15) 0.0067(14) -0.0013(14)
C6 0.0157(14) 0.0193(14) 0.0159(13) -0.0023(11) 0.0009(11) 0.0024(11)
C7 0.0200(15) 0.0189(14) 0.0195(15) -0.0014(12) 0.0025(12) -0.0001(12)
C8 0.045(2) 0.0208(16) 0.0214(16) 0.0080(13) -0.0098(14) -0.0041(14)
C9 0.038(2) 0.0248(17) 0.050(2) 0.0080(16) 0.0081(17) 0.0057(15)
C10 0.059(3) 0.0262(19) 0.076(3) 0.015(2) 0.002(2) 0.0091(18)
C11 0.072(3) 0.0274(19) 0.041(2) 0.0131(17) -0.004(2) -0.0116(19)
C12 0.100(4) 0.045(2) 0.034(2) 0.0056(19) 0.015(2) -0.022(2)
C13 0.071(3) 0.032(2) 0.038(2) -0.0003(16) 0.0249(19) 0.0002(18)
C14 0.0217(15) 0.0219(15) 0.0142(13) 0.0000(11) -0.0011(11) 0.0006(12)
C15 0.0346(18) 0.0243(16) 0.0186(15) -0.0032(13) 0.0005(13) 0.0076(13)
C16 0.045(2) 0.0182(15) 0.0183(15) -0.0011(12) -0.0051(14) 0.0028(14)
C17 0.084(3) 0.0266(19) 0.0326(19) -0.0036(16) -0.0015(18) 0.0052(19)
C18 0.0359(18) 0.0211(16) 0.0208(15) 0.0062(13) -0.0012(13) -0.0096(13)
F6A 0.117(12) 0.032(6) 0.105(14) -0.020(9) 0.056(11) 0.002(8)
F4A 0.095(8) 0.036(6) 0.101(12) -0.027(8) -0.035(8) 0.000(6)
F5A 0.099(11) 0.016(7) 0.030(6) 0.006(4) -0.010(5) 0.018(7)

loop_
_atom_type_symbol
_atom_type_description
_atom_type_scat_dispersion_real
_atom_type_scat_dispersion_imag
_atom_type_scat_source
C C 0.0030 0.0020 'International Tables Vol C Tables 4.2.6.8 and 6.1.1.4'
H H 0.0000 0.0000 'International Tables Vol C Tables 4.2.6.8 and 6.1.1.4'
Cl Cl 0.1480 0.1590 'International Tables Vol C Tables 4.2.6.8 and 6.1.1.4'
F F 0.0170 0.0100 'International Tables Vol C Tables 4.2.6.8 and 6.1.1.4'
N N 0.0060 0.0030 'International Tables Vol C Tables 4.2.6.8 and 6.1.1.4'
O O 0.0110 0.0060 'International Tables Vol C Tables 4.2.6.8 and 6.1.1.4'
S S 0.1250 0.1230 'International Tables Vol C Tables 4.2.6.8 and 6.1.1.4'

loop_
_geom_angle_atom_site_label_1
_geom_angle_atom_site_label_2
_geom_angle_atom_site_label_3
_geom_angle
_geom_angle_site_symmetry_1
_geom_angle_site_symmetry_3
O1 S1 C4 108.48(13) . .
O1 S1 C5 103.20(14) . .
C4 S1 C5 95.97(14) . .
C7 O2 C8 119.0(2) . .
N2 N1 C2 118.2(2) . .
C6 N1 N2 113.1(2) . .
C6 N1 C2 127.4(2) . .
C3 N2 N1 104.4(2) . .
H3A N3 H3B 120.1 . .
C6 N3 H3A 120.0 . .
C6 N3 H3B 119.9 . .
C2 C1 Cl1 119.9(2) . .
C18 C1 Cl1 120.0(2) . .
C18 C1 C2 120.1(3) . .
C1 C2 N1 121.5(3) . .
C1 C2 C14 119.5(3) . .
C14 C2 N1 119.0(2) . .
N2 C3 C4 112.3(2) . .
N2 C3 C7 117.6(2) . .
C4 C3 C7 129.9(2) . .
C3 C4 S1 129.4(2) . .
C6 C4 S1 125.5(2) . .
C6 C4 C3 104.8(2) . .
F1 C5 S1 112.2(2) . .
F1 C5 F2 108.2(3) . .
F1 C5 F3 107.0(3) . .
F2 C5 S1 112.3(2) . .
F2 C5 F3 107.6(3) . .
F3 C5 S1 109.3(2) . .
N1 C6 C4 105.4(2) . .
N3 C6 N1 122.8(2) . .
N3 C6 C4 131.9(3) . .
O2 C7 C3 110.2(2) . .
O3 C7 O2 125.2(3) . .
O3 C7 C3 124.5(3) . .
O2 C8 H8 110.1 . .
O2 C8 C9 106.8(2) . .
O2 C8 C13 107.9(3) . .
C9 C8 H8 110.1 . .
C9 C8 C13 111.9(3) . .
C13 C8 H8 110.1 . .
C8 C9 H9A 109.5 . .
C8 C9 H9B 109.5 . .
C8 C9 C10 110.7(3) . .
H9A C9 H9B 108.1 . .
C10 C9 H9A 109.5 . .
C10 C9 H9B 109.5 . .
C9 C10 H10A 109.3 . .
C9 C10 H10B 109.3 . .
H10A C10 H10B 108.0 . .
C11 C10 C9 111.6(3) . .
C11 C10 H10A 109.3 . .
C11 C10 H10B 109.3 . .
C10 C11 H11A 109.4 . .
C10 C11 H11B 109.4 . .
C10 C11 C12 111.3(3) . .
H11A C11 H11B 108.0 . .
C12 C11 H11A 109.4 . .
C12 C11 H11B 109.4 . .
C11 C12 H12A 109.4 . .
C11 C12 H12B 109.4 . .
C11 C12 C13 111.0(3) . .
H12A C12 H12B 108.0 . .
C13 C12 H12A 109.4 . .
C13 C12 H12B 109.4 . .
C8 C13 C12 111.4(3) . .
C8 C13 H13A 109.3 . .
C8 C13 H13B 109.3 . .
C12 C13 H13A 109.3 . .
C12 C13 H13B 109.3 . .
H13A C13 H13B 108.0 . .
C2 C14 Cl2 119.2(2) . .
C15 C14 Cl2 119.8(2) . .
C15 C14 C2 121.0(3) . .
C14 C15 H15 120.9 . .
C14 C15 C16 118.3(3) . .
C16 C15 H15 120.9 . .
C15 C16 C17 119.2(3) . .
C18 C16 C15 121.7(3) . .
C18 C16 C17 119.1(3) . .
F4 C17 F5 105.2(7) . .
F4 C17 F6 110.6(8) . .
F4 C17 C16 113.4(7) . .
F5 C17 C16 109.9(5) . .
F6 C17 F5 103.3(6) . .
F6 C17 C16 113.7(4) . .
F6A C17 C16 120.2(10) . .
F6A C17 F4A 107.0(12) . .
F6A C17 F5A 113(2) . .
F4A C17 C16 106.6(8) . .
F5A C17 C16 111.9(15) . .
F5A C17 F4A 94.3(18) . .
C1 C18 H18 120.3 . .
C16 C18 C1 119.5(3) . .
C16 C18 H18 120.3 . .

loop_
_geom_bond_atom_site_label_1
_geom_bond_atom_site_label_2
_geom_bond_distance
_geom_bond_site_symmetry_2
Cl1 C1 1.722(3) .
Cl2 C14 1.721(3) .
S1 O1 1.476(2) .
S1 C4 1.744(3) .
S1 C5 1.844(3) .
F1 C5 1.321(4) .
F2 C5 1.322(4) .
F3 C5 1.338(4) .
F4 C17 1.290(12) .
F5 C17 1.403(9) .
F6 C17 1.291(6) .
O2 C7 1.334(3) .
O2 C8 1.460(3) .
O3 C7 1.205(3) .
N1 N2 1.369(3) .
N1 C2 1.417(3) .
N1 C6 1.366(3) .
N2 C3 1.315(3) .
N3 H3A 0.8607 .
N3 H3B 0.8608 .
N3 C6 1.335(3) .
C1 C2 1.385(4) .
C1 C18 1.382(4) .
C2 C14 1.394(4) .
C3 C4 1.421(4) .
C3 C7 1.480(4) .
C4 C6 1.395(4) .
C8 H8 1.0000 .
C8 C9 1.499(5) .
C8 C13 1.513(5) .
C9 H9A 0.9900 .
C9 H9B 0.9900 .
C9 C10 1.523(5) .
C10 H10A 0.9900 .
C10 H10B 0.9900 .
C10 C11 1.508(6) .
C11 H11A 0.9900 .
C11 H11B 0.9900 .
C11 C12 1.510(6) .
C12 H12A 0.9900 .
C12 H12B 0.9900 .
C12 C13 1.523(5) .
C13 H13A 0.9900 .
C13 H13B 0.9900 .
C14 C15 1.379(4) .
C15 H15 0.9500 .
C15 C16 1.387(4) .
C16 C17 1.494(5) .
C16 C18 1.378(4) .
C17 F6A 1.156(17) .
C17 F4A 1.456(16) .
C17 F5A 1.36(3) .
C18 H18 0.9500 .

loop_
_geom_torsion_atom_site_label_1
_geom_torsion_atom_site_label_2
_geom_torsion_atom_site_label_3
_geom_torsion_atom_site_label_4
_geom_torsion
_geom_torsion_site_symmetry_1
_geom_torsion_site_symmetry_2
_geom_torsion_site_symmetry_3
_geom_torsion_site_symmetry_4
Cl1 C1 C2 N1 -2.6(4) . . . .
Cl1 C1 C2 C14 178.0(2) . . . .
Cl1 C1 C18 C16 -179.3(2) . . . .
Cl2 C14 C15 C16 179.0(2) . . . .
S1 C4 C6 N1 174.0(2) . . . .
S1 C4 C6 N3 -7.3(5) . . . .
O1 S1 C4 C3 155.2(3) . . . .
O1 S1 C4 C6 -18.8(3) . . . .
O1 S1 C5 F1 46.6(3) . . . .
O1 S1 C5 F2 168.8(2) . . . .
O1 S1 C5 F3 -71.9(2) . . . .
O2 C8 C9 C10 173.0(3) . . . .
O2 C8 C13 C12 -172.3(3) . . . .
N1 N2 C3 C4 0.8(3) . . . .
N1 N2 C3 C7 177.3(2) . . . .
N1 C2 C14 Cl2 3.1(3) . . . .
N1 C2 C14 C15 -177.6(2) . . . .
N2 N1 C2 C1 -111.4(3) . . . .
N2 N1 C2 C14 68.1(3) . . . .
N2 N1 C6 N3 -177.1(2) . . . .
N2 N1 C6 C4 1.8(3) . . . .
N2 C3 C4 S1 -174.7(2) . . . .
N2 C3 C4 C6 0.2(3) . . . .
N2 C3 C7 O2 -175.7(2) . . . .
N2 C3 C7 O3 2.9(4) . . . .
C1 C2 C14 Cl2 -177.4(2) . . . .
C1 C2 C14 C15 1.8(4) . . . .
C2 N1 N2 C3 -169.2(2) . . . .
C2 N1 C6 N3 -10.9(4) . . . .
C2 N1 C6 C4 167.9(3) . . . .
C2 C1 C18 C16 0.8(4) . . . .
C2 C14 C15 C16 -0.3(4) . . . .
C3 C4 C6 N1 -1.1(3) . . . .
C3 C4 C6 N3 177.6(3) . . . .
C4 S1 C5 F1 -64.0(2) . . . .
C4 S1 C5 F2 58.2(3) . . . .
C4 S1 C5 F3 177.5(2) . . . .
C4 C3 C7 O2 0.0(4) . . . .
C4 C3 C7 O3 178.7(3) . . . .
C5 S1 C4 C3 -98.8(3) . . . .
C5 S1 C4 C6 87.3(3) . . . .
C6 N1 N2 C3 -1.6(3) . . . .
C6 N1 C2 C1 83.1(4) . . . .
C6 N1 C2 C14 -97.5(3) . . . .
C7 O2 C8 C9 144.4(3) . . . .
C7 O2 C8 C13 -95.2(3) . . . .
C7 C3 C4 S1 9.4(5) . . . .
C7 C3 C4 C6 -175.7(3) . . . .
C8 O2 C7 O3 -4.7(4) . . . .
C8 O2 C7 C3 173.9(2) . . . .
C8 C9 C10 C11 -55.5(4) . . . .
C9 C8 C13 C12 -55.1(4) . . . .
C9 C10 C11 C12 55.7(5) . . . .
C10 C11 C12 C13 -55.0(5) . . . .
C11 C12 C13 C8 54.5(5) . . . .
C13 C8 C9 C10 55.2(4) . . . .
C14 C15 C16 C17 177.8(3) . . . .
C14 C15 C16 C18 -1.1(4) . . . .
C15 C16 C17 F4 156.0(8) . . . .
C15 C16 C17 F5 38.6(6) . . . .
C15 C16 C17 F6 -76.6(11) . . . .
C15 C16 C17 F6A 5(3) . . . .
C15 C16 C17 F4A -116.7(16) . . . .
C15 C16 C17 F5A 141.5(17) . . . .
C15 C16 C18 C1 0.8(4) . . . .
C17 C16 C18 C1 -178.0(3) . . . .
C18 C1 C2 N1 177.3(2) . . . .
C18 C1 C2 C14 -2.1(4) . . . .
C18 C16 C17 F4 -25.1(9) . . . .
C18 C16 C17 F5 -142.5(5) . . . .
C18 C16 C17 F6 102.3(11) . . . .
C18 C16 C17 F6A -176(3) . . . .
C18 C16 C17 F4A 62.1(17) . . . .
C18 C16 C17 F5A -39.7(17) . . . .
